data_2213379
loop_
_publ_author_name
'Yi-Feng Sun'
'Ji-Kun Li'
'Ren-Tao Wu'
'Yi-Ping Cui'

_publ_section_title 3-Methyl-1-phenyl-4-[phenyl(8-quinolylamino)methylene]pyrazol-5(4<i>H</i>)-one
_journal_coeditor_code HG2216
_journal_issue 5
_journal_name_full 'Acta Crystallographica Section E'
_journal_page_first o2176
_journal_page_last o2177
_journal_paper_doi 10.1107/S1600536807014857
_journal_volume 63
_journal_year 2007
_chemical_formula_iupac 'C26 H20 N4 O'
_chemical_formula_moiety 'C26 H20 N4 O'
_chemical_formula_sum 'C26 H20 N4 O'
_chemical_formula_weight 404.46
_chemical_name_systematic
;
3-Methyl-1-phenyl-4-[phenyl(8-quinolylamino)methylene]pyrazol-5(4H)-one
;
_space_group_IT_number 14
_symmetry_cell_setting monoclinic
_symmetry_space_group_name_Hall '-P 2yn'
_symmetry_space_group_name_H-M 'P 1 21/n 1'
_atom_sites_solution_hydrogens difmap
_atom_sites_solution_primary direct
_atom_sites_solution_secondary difmap
_cell_angle_alpha 90.00
_cell_angle_beta 99.937(2)
_cell_angle_gamma 90.00
_cell_formula_units_Z 4
_cell_length_a 7.3870(10)
_cell_length_b 26.563(4)
_cell_length_c 10.7360(15)
_cell_measurement_reflns_used 5842
_cell_measurement_temperature 273(2)
_cell_measurement_theta_max 28.17
_cell_measurement_theta_min 2.46
_cell_volume 2075.0(5)
_computing_cell_refinement SMART
_computing_data_collection 'SMART (Siemens, 1996)'
_computing_data_reduction 'SAINT (Siemens, 1996)'
_computing_molecular_graphics 'SHELXTL (Sheldrick, 1997b)'
_computing_publication_material SHELXTL
_computing_structure_refinement 'SHELXL97 (Sheldrick, 1997a)'
_computing_structure_solution 'SHELXS97 (Sheldrick, 1997a)'
_diffrn_ambient_temperature 273(2)
_diffrn_measured_fraction_theta_full 0.999
_diffrn_measured_fraction_theta_max 0.999
_diffrn_measurement_device_type 'Bruker SMART CCD area-detector'
_diffrn_measurement_method '\f and \w'
_diffrn_radiation_monochromator graphite
_diffrn_radiation_source 'fine-focus sealed tube'
_diffrn_radiation_type MoK\a
_diffrn_radiation_wavelength 0.71073
_diffrn_reflns_av_R_equivalents 0.0144
_diffrn_reflns_av_sigmaI/netI 0.0149
_diffrn_reflns_limit_h_max 8
_diffrn_reflns_limit_h_min -8
_diffrn_reflns_limit_k_max 31
_diffrn_reflns_limit_k_min -31
_diffrn_reflns_limit_l_max 8
_diffrn_reflns_limit_l_min -12
_diffrn_reflns_number 10524
_diffrn_reflns_theta_full 24.99
_diffrn_reflns_theta_max 24.99
_diffrn_reflns_theta_min 1.53
_exptl_absorpt_coefficient_mu 0.081
_exptl_absorpt_correction_T_max 0.9919
_exptl_absorpt_correction_T_min 0.9267
_exptl_absorpt_correction_type multi-scan
_exptl_absorpt_process_details '(SADABS; Sheldrick, 1996)'
_exptl_crystal_colour yellow
_exptl_crystal_density_diffrn 1.295
_exptl_crystal_density_method 'not measured'
_exptl_crystal_description block
_exptl_crystal_F_000 848
_exptl_crystal_size_max 0.95
_exptl_crystal_size_mid 0.28
_exptl_crystal_size_min 0.10
_refine_diff_density_max 0.172
_refine_diff_density_min -0.192
_refine_ls_extinction_method none
_refine_ls_goodness_of_fit_ref 1.001
_refine_ls_hydrogen_treatment constr
_refine_ls_matrix_type full
_refine_ls_number_parameters 280
_refine_ls_number_reflns 3657
_refine_ls_number_restraints 0
_refine_ls_restrained_S_all 1.001
_refine_ls_R_factor_all 0.0417
_refine_ls_R_factor_gt 0.0370
_refine_ls_shift/su_max 0.000
_refine_ls_shift/su_mean 0.000
_refine_ls_structure_factor_coef Fsqd
_refine_ls_weighting_details 'calc w=1/[\s^2^(Fo^2^)+(0.077P)^2^+0.2722P] where P=(Fo^2^+2Fc^2^)/3'
_refine_ls_weighting_scheme calc
_refine_ls_wR_factor_gt 0.1093
_refine_ls_wR_factor_ref 0.1151
_reflns_number_gt 3227
_reflns_number_total 3657
_reflns_threshold_expression I>2\s(I)
_cod_data_source_file hg2216.cif
_cod_data_source_block I
_cod_depositor_comments
;
The following automatic conversions were performed:
'_symmetry_cell_setting' value 'Monoclinic' changed to 'monoclinic'
according to '/home/saulius/struct/CIF-dictionaries/cif_core.dic'
dictionary named 'cif_core.dic' version 2.4.1 from 2010-06-29.

Automatic conversion script
Id: cif_fix_enum 1527 2010-12-29 10:47:43Z saulius 

The following automatic conversions were performed:

'_symmetry_cell_setting' value 'Monoclinic' changed to 'monoclinic'
according to /home/saulius/struct/CIF-dictionaries/cif_core.dic
dictionary named 'cif_core.dic' version 2.4.1 from 2010-06-29.

Automatic conversion script
Id: cif_fix_values 1715 2011-07-08 13:25:40Z adriana 
;
_cod_original_sg_symbol_H-M 'P 21/n'
_cod_database_code 2213379
_cod_database_fobs_code 2213379

loop_
_symmetry_equiv_pos_as_xyz
'x, y, z'
'-x+1/2, y+1/2, -z+1/2'
'-x, -y, -z'
'x-1/2, -y-1/2, z-1/2'

loop_
_atom_site_type_symbol
_atom_site_label
_atom_site_fract_x
_atom_site_fract_y
_atom_site_fract_z
_atom_site_U_iso_or_equiv
_atom_site_adp_type
_atom_site_calc_flag
_atom_site_refinement_flags
_atom_site_occupancy
O O1 0.02577(13) 0.14001(4) 0.05656(8) 0.0511(3) Uani d . 1
N N1 0.28269(15) 0.18678(4) 0.14581(10) 0.0439(3) Uani d . 1
N N2 0.38107(15) 0.19717(4) 0.26687(10) 0.0463(3) Uani d . 1
N N3 -0.12845(15) 0.09768(4) 0.24324(11) 0.0465(3) Uani d . 1
H H3 -0.1119 0.1000 0.1661 0.056 Uiso calc R 1
N N4 -0.18477(16) 0.01280(4) 0.10664(11) 0.0500(3) Uani d . 1
C C1 0.12944(17) 0.15762(5) 0.14976(12) 0.0403(3) Uani d . 1
C C2 0.12395(17) 0.15226(4) 0.28303(11) 0.0394(3) Uani d . 1
C C3 0.28658(18) 0.17755(5) 0.34699(12) 0.0422(3) Uani d . 1
C C4 0.36315(18) 0.19684(4) 0.03796(12) 0.0406(3) Uani d . 1
C C5 0.25271(19) 0.21138(5) -0.07387(12) 0.0457(3) Uani d . 1
H H5 0.1269 0.2156 -0.0774 0.055 Uiso calc R 1
C C6 0.3308(2) 0.21961(6) -0.18006(13) 0.0554(4) Uani d . 1
H H6 0.2570 0.2292 -0.2555 0.067 Uiso calc R 1
C C7 0.5168(2) 0.21382(6) -0.17526(14) 0.0602(4) Uani d . 1
H H7 0.5686 0.2197 -0.2469 0.072 Uiso calc R 1
C C8 0.6263(2) 0.19926(6) -0.06383(15) 0.0578(4) Uani d . 1
H H8 0.7519 0.1950 -0.0609 0.069 Uiso calc R 1
C C9 0.55082(19) 0.19099(5) 0.04330(13) 0.0483(3) Uani d . 1
H H9 0.6253 0.1816 0.1186 0.058 Uiso calc R 1
C C10 0.3601(2) 0.18213(6) 0.48465(13) 0.0548(4) Uani d . 1
H H10A 0.4712 0.2016 0.4966 0.082 Uiso calc R 1
H H10B 0.3856 0.1492 0.5202 0.082 Uiso calc R 1
H H10C 0.2708 0.1985 0.5259 0.082 Uiso calc R 1
C C11 -0.00985(17) 0.12400(4) 0.32710(12) 0.0392(3) Uani d . 1
C C12 -0.02264(17) 0.12140(5) 0.46328(12) 0.0403(3) Uani d . 1
C C13 -0.06639(19) 0.16417(5) 0.52596(13) 0.0492(3) Uani d . 1
H H13 -0.0865 0.1945 0.4826 0.059 Uiso calc R 1
C C14 -0.0802(2) 0.16186(7) 0.65234(14) 0.0593(4) Uani d . 1
H H14 -0.1106 0.1906 0.6938 0.071 Uiso calc R 1
C C15 -0.0490(2) 0.11720(7) 0.71726(15) 0.0656(4) Uani d . 1
H H15 -0.0582 0.1157 0.8025 0.079 Uiso calc R 1
C C16 -0.0043(2) 0.07485(7) 0.65572(15) 0.0632(4) Uani d . 1
H H16 0.0177 0.0448 0.7000 0.076 Uiso calc R 1
C C17 0.00851(19) 0.07637(5) 0.52927(13) 0.0504(3) Uani d . 1
H H17 0.0378 0.0474 0.4883 0.060 Uiso calc R 1
C C18 -0.27690(18) 0.06668(5) 0.26272(13) 0.0450(3) Uani d . 1
C C19 -0.3946(2) 0.07838(6) 0.34361(15) 0.0591(4) Uani d . 1
H H19 -0.3802 0.1084 0.3888 0.071 Uiso calc R 1
C C20 -0.5369(2) 0.04524(8) 0.35857(19) 0.0734(5) Uani d . 1
H H20 -0.6158 0.0534 0.4143 0.088 Uiso calc R 1
C C21 -0.5610(2) 0.00136(7) 0.29262(19) 0.0747(5) Uani d . 1
H H21 -0.6545 -0.0205 0.3051 0.090 Uiso calc R 1
C C22 -0.4457(2) -0.01127(6) 0.20545(16) 0.0579(4) Uani d . 1
C C23 -0.4639(2) -0.05549(6) 0.1300(2) 0.0743(5) Uani d . 1
H H23 -0.5562 -0.0786 0.1368 0.089 Uiso calc R 1
C C24 -0.3474(3) -0.06386(6) 0.0487(2) 0.0745(5) Uani d . 1
H H24 -0.3586 -0.0927 -0.0012 0.089 Uiso calc R 1
C C25 -0.2098(2) -0.02883(6) 0.04012(16) 0.0623(4) Uani d . 1
H H25 -0.1305 -0.0354 -0.0164 0.075 Uiso calc R 1
C C26 -0.30175(18) 0.02179(5) 0.18954(13) 0.0454(3) Uani d . 1

loop_
_atom_site_aniso_label
_atom_site_aniso_U_11
_atom_site_aniso_U_22
_atom_site_aniso_U_33
_atom_site_aniso_U_12
_atom_site_aniso_U_13
_atom_site_aniso_U_23
O1 0.0522(6) 0.0616(6) 0.0394(5) -0.0163(4) 0.0081(4) -0.0047(4)
N1 0.0470(6) 0.0498(6) 0.0357(6) -0.0122(5) 0.0093(5) -0.0016(4)
N2 0.0487(6) 0.0516(6) 0.0383(6) -0.0099(5) 0.0072(5) -0.0039(5)
N3 0.0514(6) 0.0479(6) 0.0432(6) -0.0111(5) 0.0160(5) -0.0043(5)
N4 0.0489(7) 0.0491(7) 0.0516(7) -0.0015(5) 0.0071(5) -0.0054(5)
C1 0.0429(7) 0.0382(6) 0.0406(7) -0.0034(5) 0.0095(5) -0.0020(5)
C2 0.0445(7) 0.0369(6) 0.0381(7) -0.0004(5) 0.0106(5) -0.0011(5)
C3 0.0478(7) 0.0401(6) 0.0395(7) -0.0014(5) 0.0097(5) -0.0025(5)
C4 0.0471(7) 0.0344(6) 0.0421(7) -0.0083(5) 0.0127(5) -0.0033(5)
C5 0.0450(7) 0.0490(7) 0.0432(7) -0.0061(6) 0.0081(5) -0.0008(6)
C6 0.0614(9) 0.0641(9) 0.0408(7) -0.0120(7) 0.0089(6) 0.0006(6)
C7 0.0648(10) 0.0723(10) 0.0483(8) -0.0161(8) 0.0231(7) -0.0062(7)
C8 0.0473(8) 0.0664(9) 0.0637(9) -0.0076(7) 0.0207(7) -0.0063(7)
C9 0.0467(8) 0.0489(7) 0.0492(8) -0.0032(6) 0.0078(6) 0.0007(6)
C10 0.0566(8) 0.0660(9) 0.0414(8) -0.0078(7) 0.0079(6) -0.0058(6)
C11 0.0431(7) 0.0331(6) 0.0429(7) 0.0035(5) 0.0117(5) -0.0002(5)
C12 0.0404(6) 0.0400(6) 0.0423(7) -0.0005(5) 0.0120(5) 0.0023(5)
C13 0.0562(8) 0.0456(7) 0.0490(8) 0.0031(6) 0.0178(6) -0.0005(6)
C14 0.0594(9) 0.0727(10) 0.0495(8) -0.0008(7) 0.0195(7) -0.0116(7)
C15 0.0612(9) 0.0965(13) 0.0410(8) -0.0060(9) 0.0145(7) 0.0045(8)
C16 0.0613(9) 0.0716(10) 0.0561(9) 0.0010(8) 0.0085(7) 0.0256(8)
C17 0.0515(8) 0.0450(7) 0.0561(8) 0.0034(6) 0.0131(6) 0.0077(6)
C18 0.0413(7) 0.0443(7) 0.0503(7) -0.0034(5) 0.0102(6) 0.0034(6)
C19 0.0522(8) 0.0613(9) 0.0675(10) -0.0013(7) 0.0207(7) -0.0037(7)
C20 0.0544(9) 0.0866(12) 0.0864(12) -0.0077(8) 0.0328(9) -0.0001(10)
C21 0.0547(10) 0.0743(11) 0.0991(13) -0.0199(8) 0.0241(9) 0.0073(10)
C22 0.0476(8) 0.0504(8) 0.0738(10) -0.0085(6) 0.0051(7) 0.0070(7)
C23 0.0621(10) 0.0503(9) 0.1058(14) -0.0173(8) 0.0015(10) 0.0014(9)
C24 0.0705(11) 0.0514(9) 0.0969(13) -0.0051(8) 0.0011(10) -0.0184(9)
C25 0.0617(9) 0.0556(9) 0.0675(10) 0.0011(7) 0.0049(8) -0.0128(7)
C26 0.0405(7) 0.0432(7) 0.0506(8) -0.0012(5) 0.0033(6) 0.0056(5)

loop_
_atom_type_symbol
_atom_type_description
_atom_type_scat_dispersion_real
_atom_type_scat_dispersion_imag
_atom_type_scat_source
C C 0.0033 0.0016 'International Tables Vol C Tables 4.2.6.8 and 6.1.1.4'
H H 0.0000 0.0000 'International Tables Vol C Tables 4.2.6.8 and 6.1.1.4'
N N 0.0061 0.0033 'International Tables Vol C Tables 4.2.6.8 and 6.1.1.4'
O O 0.0106 0.0060 'International Tables Vol C Tables 4.2.6.8 and 6.1.1.4'

loop_
_geom_angle_atom_site_label_1
_geom_angle_atom_site_label_2
_geom_angle_atom_site_label_3
_geom_angle
_geom_angle_publ_flag
C1 N1 N2 112.27(10) ?
C1 N1 C4 126.47(10) ?
N2 N1 C4 119.82(10) ?
C3 N2 N1 106.35(10) ?
C11 N3 C18 129.62(11) y
C11 N3 H3 115.2 ?
C18 N3 H3 115.2 ?
C25 N4 C26 117.20(13) ?
O1 C1 N1 125.63(11) ?
O1 C1 C2 129.92(11) y
N1 C1 C2 104.44(10) ?
C11 C2 C3 132.31(11) y
C11 C2 C1 122.29(11) y
C3 C2 C1 105.19(10) ?
N2 C3 C2 111.59(11) ?
N2 C3 C10 118.45(12) ?
C2 C3 C10 129.91(12) ?
C5 C4 C9 120.16(12) ?
C5 C4 N1 119.62(12) ?
C9 C4 N1 120.20(12) ?
C6 C5 C4 119.49(13) ?
C6 C5 H5 120.3 ?
C4 C5 H5 120.3 ?
C7 C6 C5 120.57(14) ?
C7 C6 H6 119.7 ?
C5 C6 H6 119.7 ?
C6 C7 C8 119.78(13) ?
C6 C7 H7 120.1 ?
C8 C7 H7 120.1 ?
C7 C8 C9 120.49(14) ?
C7 C8 H8 119.8 ?
C9 C8 H8 119.8 ?
C8 C9 C4 119.51(13) ?
C8 C9 H9 120.2 ?
C4 C9 H9 120.2 ?
C3 C10 H10A 109.5 ?
C3 C10 H10B 109.5 ?
H10A C10 H10B 109.5 ?
C3 C10 H10C 109.5 ?
H10A C10 H10C 109.5 ?
H10B C10 H10C 109.5 ?
N3 C11 C2 118.35(11) y
N3 C11 C12 119.53(11) y
C2 C11 C12 122.12(11) y
C13 C12 C17 119.34(12) ?
C13 C12 C11 120.01(11) ?
C17 C12 C11 120.66(11) ?
C14 C13 C12 120.25(13) ?
C14 C13 H13 119.9 ?
C12 C13 H13 119.9 ?
C15 C14 C13 120.18(14) ?
C15 C14 H14 119.9 ?
C13 C14 H14 119.9 ?
C16 C15 C14 119.73(14) ?
C16 C15 H15 120.1 ?
C14 C15 H15 120.1 ?
C15 C16 C17 120.88(14) ?
C15 C16 H16 119.6 ?
C17 C16 H16 119.6 ?
C16 C17 C12 119.63(13) ?
C16 C17 H17 120.2 ?
C12 C17 H17 120.2 ?
C19 C18 N3 123.77(13) ?
C19 C18 C26 120.40(12) ?
N3 C18 C26 115.82(11) y
C18 C19 C20 120.14(16) ?
C18 C19 H19 119.9 ?
C20 C19 H19 119.9 ?
C21 C20 C19 120.83(16) ?
C21 C20 H20 119.6 ?
C19 C20 H20 119.6 ?
C20 C21 C22 120.65(14) ?
C20 C21 H21 119.7 ?
C22 C21 H21 119.7 ?
C21 C22 C26 119.07(14) ?
C21 C22 C23 124.53(15) ?
C26 C22 C23 116.39(15) ?
C24 C23 C22 119.90(15) ?
C24 C23 H23 120.0 ?
C22 C23 H23 120.0 ?
C23 C24 C25 119.21(16) ?
C23 C24 H24 120.4 ?
C25 C24 H24 120.4 ?
N4 C25 C24 124.26(16) ?
N4 C25 H25 117.9 ?
C24 C25 H25 117.9 ?
N4 C26 C22 123.03(13) ?
N4 C26 C18 118.11(11) ?
C22 C26 C18 118.86(13) ?

loop_
_geom_bond_atom_site_label_1
_geom_bond_atom_site_label_2
_geom_bond_distance
_geom_bond_publ_flag
O1 C1 1.2418(15) y
N1 C1 1.3783(16) ?
N1 N2 1.4027(15) ?
N1 C4 1.4153(16) ?
N2 C3 1.3060(16) y
N3 C11 1.3396(16) y
N3 C18 1.4154(16) y
N3 H3 0.8600 ?
N4 C25 1.3120(19) ?
N4 C26 1.3643(18) ?
C1 C2 1.4454(17) y
C2 C11 1.3877(17) y
C2 C3 1.4428(18) y
C3 C10 1.4890(18) ?
C4 C5 1.3849(19) ?
C4 C9 1.3863(19) ?
C5 C6 1.3811(19) ?
C5 H5 0.9300 ?
C6 C7 1.374(2) ?
C6 H6 0.9300 ?
C7 C8 1.379(2) ?
C7 H7 0.9300 ?
C8 C9 1.379(2) ?
C8 H8 0.9300 ?
C9 H9 0.9300 ?
C10 H10A 0.9600 ?
C10 H10B 0.9600 ?
C10 H10C 0.9600 ?
C11 C12 1.4829(18) y
C12 C13 1.3869(18) ?
C12 C17 1.3891(19) ?
C13 C14 1.379(2) ?
C13 H13 0.9300 ?
C14 C15 1.375(2) ?
C14 H14 0.9300 ?
C15 C16 1.374(2) ?
C15 H15 0.9300 ?
C16 C17 1.377(2) ?
C16 H16 0.9300 ?
C17 H17 0.9300 ?
C18 C19 1.366(2) ?
C18 C26 1.4224(19) ?
C19 C20 1.401(2) ?
C19 H19 0.9300 ?
C20 C21 1.359(3) ?
C20 H20 0.9300 ?
C21 C22 1.410(2) ?
C21 H21 0.9300 ?
C22 C26 1.4122(19) ?
C22 C23 1.420(2) ?
C23 C24 1.346(3) ?
C23 H23 0.9300 ?
C24 C25 1.393(3) ?
C24 H24 0.9300 ?
C25 H25 0.9300 ?

loop_
_cod_related_entry_id
_cod_related_entry_database
_cod_related_entry_code
1 ChemSpider 30655226
